data_7040446
loop_
_publ_author_name
'Zhang, Guangchao'
'Deng, Baojia'
'Wang, Shaowu'
'Wei, Yun'
'Zhou, Shuangliu'
'Zhu, Xiancui'
'Huang, Zeming'
'Mu, Xiaolong'

_publ_section_title
;
 Di and trinuclear rare-earth metal complexes supported by 3-amido
 appended indolyl ligands: synthesis, characterization and catalytic
 activity towards isoprene 1,4-cis polymerization.
;
_journal_issue 39
_journal_name_full 'Dalton transactions (Cambridge, England : 2003)'
_journal_page_first 15445
_journal_paper_doi 10.1039/c6dt02922a
_journal_volume 45
_journal_year 2016
_chemical_formula_sum 'C54 H94 N4 O2 Si4 Y2'
_chemical_formula_weight 1121.51
_chemical_name_systematic
; 
 ? 
;
_space_group_IT_number 2
_symmetry_cell_setting triclinic
_symmetry_space_group_name_Hall '-P 1'
_symmetry_space_group_name_H-M 'P -1'
_atom_sites_solution_hydrogens geom
_atom_sites_solution_primary direct
_atom_sites_solution_secondary difmap
_audit_creation_method SHELXL-97
_audit_update_record
;
2016-04-25 deposited with the CCDC.
2016-08-23 downloaded from the CCDC.
;
_cell_angle_alpha 78.753(4)
_cell_angle_beta 77.074(4)
_cell_angle_gamma 83.801(4)
_cell_formula_units_Z 1
_cell_length_a 10.408(3)
_cell_length_b 11.353(4)
_cell_length_c 14.924(5)
_cell_measurement_reflns_used 2982
_cell_measurement_temperature 293(2)
_cell_measurement_theta_max 22.82
_cell_measurement_theta_min 2.21
_cell_volume 1681.9(10)
_computing_cell_refinement 'Bruker SMART'
_computing_data_collection 'Bruker SMART'
_computing_data_reduction 'Bruker SAINT'
_computing_molecular_graphics 'Bruker SHELXTL'
_computing_publication_material 'Bruker SHELXTL'
_computing_structure_refinement 'SHELXL-97 (Sheldrick, 1997)'
_computing_structure_solution 'SHELXS-97 (Sheldrick, 1990)'
_diffrn_ambient_temperature 293(2)
_diffrn_measured_fraction_theta_full 0.962
_diffrn_measured_fraction_theta_max 0.962
_diffrn_measurement_device_type 'CCD area detector'
_diffrn_measurement_method 'phi and omega scans'
_diffrn_radiation_monochromator graphite
_diffrn_radiation_source 'fine-focus sealed tube'
_diffrn_radiation_type MoK\a
_diffrn_radiation_wavelength 0.71073
_diffrn_reflns_av_R_equivalents 0.0596
_diffrn_reflns_av_sigmaI/netI 0.1481
_diffrn_reflns_limit_h_max 13
_diffrn_reflns_limit_h_min -13
_diffrn_reflns_limit_k_max 13
_diffrn_reflns_limit_k_min -14
_diffrn_reflns_limit_l_max 19
_diffrn_reflns_limit_l_min -19
_diffrn_reflns_number 14326
_diffrn_reflns_theta_full 27.74
_diffrn_reflns_theta_max 27.74
_diffrn_reflns_theta_min 1.83
_exptl_absorpt_coefficient_mu 1.823
_exptl_absorpt_correction_T_max 0.8109
_exptl_absorpt_correction_T_min 0.7844
_exptl_absorpt_correction_type multi-scan
_exptl_crystal_colour colorless
_exptl_crystal_density_diffrn 1.107
_exptl_crystal_density_method 'not measured'
_exptl_crystal_description block
_exptl_crystal_F_000 596
_exptl_crystal_size_max 0.14
_exptl_crystal_size_mid 0.13
_exptl_crystal_size_min 0.12
_platon_squeeze_details
;
;
_refine_diff_density_max 1.056
_refine_diff_density_min -0.694
_refine_diff_density_rms 0.092
_refine_ls_extinction_method none
_refine_ls_goodness_of_fit_ref 0.912
_refine_ls_hydrogen_treatment mixed
_refine_ls_matrix_type full
_refine_ls_number_parameters 304
_refine_ls_number_reflns 7614
_refine_ls_number_restraints 106
_refine_ls_restrained_S_all 0.933
_refine_ls_R_factor_all 0.1532
_refine_ls_R_factor_gt 0.0722
_refine_ls_shift/su_max 0.007
_refine_ls_shift/su_mean 0.000
_refine_ls_structure_factor_coef Fsqd
_refine_ls_weighting_details 'calc w=1/[\s^2^(Fo^2^)+(0.1057P)^2^+0.0000P] where P=(Fo^2^+2Fc^2^)/3'
_refine_ls_weighting_scheme calc
_refine_ls_wR_factor_gt 0.1800
_refine_ls_wR_factor_ref 0.2048
_reflns_number_gt 3475
_reflns_number_total 7614
_reflns_threshold_expression >2sigma(I)
_cod_data_source_file c6dt02922a2.cif
_cod_data_source_block 3
_cod_depositor_comments
;
The following automatic conversions were performed:

'_symmetry_cell_setting' value 'Triclinic' changed to 'triclinic'
according to
/usr/data/users/saulius/crontab/automatic-downloads/rss-feeds/RSC/lib/dictionaries/cif_core.dic
dictionary named 'cif_core.dic' version 2.4.2 from 2011-04-26.

Automatic conversion script
Id: cif_fix_values 4268 2015-11-12 08:31:59Z antanas 

 Adding full bibliography for 7040444--7040455.cif.
;
_cod_original_sg_symbol_H-M P-1
_cod_database_code 7040446

loop_
_symmetry_equiv_pos_as_xyz
'x, y, z'
'-x, -y, -z'

loop_
_atom_site_label
_atom_site_type_symbol
_atom_site_fract_x
_atom_site_fract_y
_atom_site_fract_z
_atom_site_U_iso_or_equiv
_atom_site_adp_type
_atom_site_occupancy
_atom_site_symmetry_multiplicity
_atom_site_calc_flag
_atom_site_refinement_flags
C1 C 0.3387(5) 0.4558(5) -0.0404(4) 0.0438(13) Uani 1 1 d .
C2 C 0.2810(6) 0.3464(6) -0.0031(4) 0.0555(15) Uani 1 1 d .
H2 H 0.2503 0.3244 0.0610 0.067 Uiso 1 1 calc R
C3 C 0.2709(6) 0.2731(6) -0.0629(5) 0.0663(18) Uani 1 1 d .
H3 H 0.2299 0.2014 -0.0391 0.080 Uiso 1 1 calc R
C4 C 0.4163(5) 0.6304(5) -0.0639(4) 0.0471(14) Uani 1 1 d .
H4 H 0.4387 0.7024 -0.0527 0.057 Uiso 1 1 calc R
C5 C 0.6802(7) 0.6979(6) 0.1578(5) 0.0631(17) Uani 1 1 d .
H5 H 0.6887 0.7501 0.1967 0.076 Uiso 1 1 calc R
C6 C 0.6205(6) 0.5951(6) 0.1947(4) 0.0559(16) Uani 1 1 d .
H6 H 0.5869 0.5767 0.2586 0.067 Uiso 1 1 calc R
C7 C 0.6093(5) 0.5154(5) 0.1361(4) 0.0428(13) Uani 1 1 d .
C8 C 0.5553(5) 0.4004(5) 0.1516(4) 0.0437(13) Uani 1 1 d .
C9 C 0.4862(6) 0.3349(5) 0.2457(4) 0.0489(14) Uani 1 1 d .
H9 H 0.5489 0.3203 0.2876 0.059 Uiso 1 1 calc R
C10 C 0.3290(7) 0.4025(7) 0.3806(4) 0.090(2) Uani 1 1 d DU
H10 H 0.2691 0.3379 0.3916 0.108 Uiso 1 1 calc R
C11 C 0.4135(8) 0.3573(9) 0.4454(4) 0.129(3) Uani 1 1 d DU
H11A H 0.4808 0.4137 0.4368 0.155 Uiso 1 1 calc R
H11B H 0.4579 0.2817 0.4307 0.155 Uiso 1 1 calc R
C12 C 0.3437(9) 0.3374(8) 0.5460(4) 0.120(3) Uani 1 1 d DU
H12A H 0.2938 0.2664 0.5590 0.144 Uiso 1 1 calc R
H12B H 0.4088 0.3223 0.5851 0.144 Uiso 1 1 calc R
C13 C 0.2535(9) 0.4404(9) 0.5706(5) 0.124(3) Uani 1 1 d DU
H13A H 0.1999 0.4168 0.6324 0.149 Uiso 1 1 calc R
H13B H 0.3056 0.5050 0.5733 0.149 Uiso 1 1 calc R
C14 C 0.1681(8) 0.4852(10) 0.5070(4) 0.129(3) Uani 1 1 d DU
H14A H 0.1234 0.5606 0.5218 0.155 Uiso 1 1 calc R
H14B H 0.1013 0.4284 0.5154 0.155 Uiso 1 1 calc R
C15 C 0.2385(7) 0.5051(7) 0.4074(4) 0.090(2) Uani 1 1 d DU
H15A H 0.1735 0.5216 0.3682 0.107 Uiso 1 1 calc R
H15B H 0.2886 0.5758 0.3954 0.107 Uiso 1 1 calc R
C16 C 0.2940(7) 0.7537(5) 0.1791(5) 0.0668(18) Uani 1 1 d .
H16A H 0.3166 0.7582 0.2379 0.080 Uiso 1 1 calc R
H16B H 0.3607 0.7954 0.1307 0.080 Uiso 1 1 calc R
C17 C 0.0102(9) 0.7828(9) 0.2736(7) 0.129(4) Uani 1 1 d .
H17A H 0.0218 0.6966 0.2840 0.194 Uiso 1 1 calc R
H17B H -0.0742 0.8078 0.2578 0.194 Uiso 1 1 calc R
H17C H 0.0143 0.8112 0.3294 0.194 Uiso 1 1 calc R
C18 C 0.1517(9) 1.0051(7) 0.1861(8) 0.126(4) Uani 1 1 d .
H18A H 0.1945 1.0081 0.2363 0.190 Uiso 1 1 calc R
H18B H 0.0639 1.0426 0.1986 0.190 Uiso 1 1 calc R
H18C H 0.2011 1.0470 0.1287 0.190 Uiso 1 1 calc R
C19 C 0.0906(9) 0.8484(8) 0.0637(6) 0.116(3) Uani 1 1 d .
H19A H 0.1526 0.8898 0.0127 0.174 Uiso 1 1 calc R
H19B H 0.0045 0.8892 0.0659 0.174 Uiso 1 1 calc R
H19C H 0.0877 0.7673 0.0549 0.174 Uiso 1 1 calc R
C20 C 0.4415(6) 0.2134(5) 0.2396(5) 0.0629(17) Uani 1 1 d .
H20A H 0.3926 0.2275 0.1899 0.076 Uiso 1 1 calc R
H20B H 0.3792 0.1876 0.2973 0.076 Uiso 1 1 calc R
C21 C 0.5188(11) -0.0433(8) 0.3130(7) 0.149(4) Uani 1 1 d .
H21A H 0.5937 -0.1002 0.3157 0.224 Uiso 1 1 calc R
H21B H 0.4478 -0.0813 0.3012 0.224 Uiso 1 1 calc R
H21C H 0.4911 -0.0152 0.3715 0.224 Uiso 1 1 calc R
C22 C 0.7318(9) 0.1164(9) 0.2120(8) 0.132(4) Uani 1 1 d .
H22A H 0.7423 0.1276 0.2720 0.198 Uiso 1 1 calc R
H22B H 0.7520 0.1885 0.1672 0.198 Uiso 1 1 calc R
H22C H 0.7907 0.0506 0.1928 0.198 Uiso 1 1 calc R
C23 C 0.5569(11) 0.0317(9) 0.1080(7) 0.132(4) Uani 1 1 d .
H23A H 0.6373 -0.0145 0.0876 0.198 Uiso 1 1 calc R
H23B H 0.5463 0.1004 0.0607 0.198 Uiso 1 1 calc R
H23C H 0.4834 -0.0173 0.1193 0.198 Uiso 1 1 calc R
C24 C 0.0713(7) 0.3796(7) 0.2573(5) 0.084(2) Uani 1 1 d U
H24A H 0.0471 0.4054 0.3175 0.101 Uiso 1 1 calc R
H24B H 0.1372 0.3126 0.2611 0.101 Uiso 1 1 calc R
C25 C -0.0451(8) 0.3429(8) 0.2330(6) 0.096(2) Uani 1 1 d U
H25A H -0.0385 0.2565 0.2355 0.116 Uiso 1 1 calc R
H25B H -0.1243 0.3639 0.2768 0.116 Uiso 1 1 calc R
C26 C -0.0513(7) 0.4041(8) 0.1405(6) 0.089(2) Uani 1 1 d U
H26A H -0.1420 0.4267 0.1347 0.107 Uiso 1 1 calc R
H26B H -0.0105 0.3541 0.0947 0.107 Uiso 1 1 calc R
C27 C 0.0245(7) 0.5136(7) 0.1282(5) 0.0816(19) Uani 1 1 d U
H27A H 0.0673 0.5377 0.0634 0.098 Uiso 1 1 calc R
H27B H -0.0336 0.5803 0.1487 0.098 Uiso 1 1 calc R
N1 N 0.3533(4) 0.5472(4) 0.0039(3) 0.0460(11) Uani 1 1 d .
N2 N 0.3782(4) 0.4185(4) 0.2819(3) 0.0483(11) Uani 1 1 d .
O1 O 0.1228(4) 0.4758(4) 0.1871(3) 0.0609(11) Uani 1 1 d U
Si1 Si 0.1434(2) 0.84659(18) 0.17615(16) 0.0771(6) Uani 1 1 d .
Si2 Si 0.5643(2) 0.0838(2) 0.21941(19) 0.0909(7) Uani 1 1 d .
Y1 Y 0.33198(6) 0.54808(5) 0.16421(4) 0.0454(2) Uani 1 1 d .

loop_
_atom_site_aniso_label
_atom_site_aniso_U_11
_atom_site_aniso_U_22
_atom_site_aniso_U_33
_atom_site_aniso_U_23
_atom_site_aniso_U_13
_atom_site_aniso_U_12
C1 0.042(3) 0.046(3) 0.041(3) -0.003(3) -0.011(3) 0.003(3)
C2 0.052(4) 0.061(4) 0.050(4) -0.009(3) -0.008(3) 0.004(3)
C3 0.061(4) 0.055(4) 0.084(5) -0.010(4) -0.018(4) -0.005(3)
C4 0.051(3) 0.043(3) 0.049(3) -0.009(3) -0.017(3) 0.005(3)
C5 0.071(4) 0.063(5) 0.064(4) -0.026(4) -0.019(4) -0.003(4)
C6 0.052(4) 0.069(4) 0.050(4) -0.020(3) -0.013(3) 0.003(3)
C7 0.040(3) 0.048(3) 0.039(3) -0.003(3) -0.013(2) 0.005(3)
C8 0.043(3) 0.047(3) 0.039(3) -0.010(3) -0.008(2) 0.006(3)
C9 0.052(3) 0.046(3) 0.048(3) 0.000(3) -0.017(3) -0.001(3)
C10 0.104(5) 0.123(5) 0.039(3) -0.025(3) -0.023(3) 0.041(4)
C11 0.158(6) 0.154(6) 0.058(4) -0.013(4) -0.023(4) 0.062(5)
C12 0.160(6) 0.145(6) 0.041(3) -0.009(4) -0.020(4) 0.041(5)
C13 0.150(6) 0.162(6) 0.051(4) -0.028(4) -0.017(4) 0.040(5)
C14 0.138(6) 0.168(6) 0.069(4) -0.037(5) -0.014(4) 0.055(5)
C15 0.099(5) 0.124(5) 0.043(3) -0.030(4) -0.019(3) 0.038(4)
C16 0.078(5) 0.053(4) 0.071(4) -0.010(3) -0.021(4) -0.005(3)
C17 0.104(7) 0.117(8) 0.145(9) -0.035(7) 0.023(6) 0.008(6)
C18 0.104(7) 0.077(6) 0.197(11) -0.036(7) -0.023(7) 0.002(5)
C19 0.121(8) 0.107(7) 0.120(8) 0.017(6) -0.060(6) -0.006(6)
C20 0.066(4) 0.055(4) 0.064(4) -0.006(3) -0.011(3) -0.001(3)
C21 0.190(12) 0.087(7) 0.141(10) 0.012(7) -0.016(8) 0.028(7)
C22 0.095(7) 0.127(8) 0.183(11) -0.036(8) -0.058(7) 0.030(6)
C23 0.154(9) 0.094(7) 0.149(10) -0.041(7) -0.018(7) -0.010(6)
C24 0.078(4) 0.110(5) 0.063(4) 0.010(3) -0.024(3) -0.026(4)
C25 0.085(4) 0.117(5) 0.092(5) -0.002(4) -0.027(4) -0.038(4)
C26 0.062(4) 0.125(5) 0.087(4) -0.006(4) -0.037(3) -0.012(4)
C27 0.062(4) 0.101(4) 0.078(4) 0.003(4) -0.030(3) 0.010(3)
N1 0.050(3) 0.046(3) 0.041(3) -0.012(2) -0.007(2) 0.002(2)
N2 0.052(3) 0.054(3) 0.036(3) -0.004(2) -0.008(2) 0.001(2)
O1 0.055(2) 0.076(3) 0.051(2) -0.002(2) -0.0157(19) -0.007(2)
Si1 0.0737(14) 0.0587(13) 0.0922(16) -0.0067(11) -0.0145(12) 0.0072(10)
Si2 0.0908(16) 0.0589(13) 0.117(2) -0.0102(13) -0.0172(14) 0.0045(12)
Y1 0.0486(3) 0.0478(4) 0.0392(3) -0.0080(2) -0.0123(2) 0.0060(2)

loop_
_atom_type_symbol
_atom_type_description
_atom_type_scat_dispersion_real
_atom_type_scat_dispersion_imag
_atom_type_scat_source
C C 0.0033 0.0016 'International Tables Vol C Tables 4.2.6.8 and 6.1.1.4'
H H 0.0000 0.0000 'International Tables Vol C Tables 4.2.6.8 and 6.1.1.4'
N N 0.0061 0.0033 'International Tables Vol C Tables 4.2.6.8 and 6.1.1.4'
Si Si 0.0817 0.0704 'International Tables Vol C Tables 4.2.6.8 and 6.1.1.4'
Y Y -2.7962 3.5667 'International Tables Vol C Tables 4.2.6.8 and 6.1.1.4'
O O 0.0106 0.0060 'International Tables Vol C Tables 4.2.6.8 and 6.1.1.4'

loop_
_geom_angle_atom_site_label_1
_geom_angle_atom_site_label_2
_geom_angle_atom_site_label_3
_geom_angle
_geom_angle_site_symmetry_1
_geom_angle_site_symmetry_3
N1 C1 C7 110.5(5) . 2_665
N1 C1 C2 129.3(5) . .
C7 C1 C2 120.2(5) 2_665 .
C3 C2 C1 118.2(6) . .
C3 C2 H2 120.9 . .
C1 C2 H2 120.9 . .
C2 C3 C5 121.9(6) . 2_665
C2 C3 H3 119.1 . .
C5 C3 H3 119.1 2_665 .
N1 C4 C8 114.3(5) . 2_665
N1 C4 H4 122.9 . .
C8 C4 H4 122.9 2_665 .
C6 C5 C3 120.8(6) . 2_665
C6 C5 H5 119.6 . .
C3 C5 H5 119.6 2_665 .
C5 C6 C7 119.6(6) . .
C5 C6 H6 120.2 . .
C7 C6 H6 120.2 . .
C1 C7 C6 119.3(5) 2_665 .
C1 C7 C8 106.6(5) 2_665 .
C6 C7 C8 134.1(5) . .
C1 C7 Y1 108.2(3) 2_665 .
C6 C7 Y1 94.8(3) . .
C8 C7 Y1 70.9(3) . .
C4 C8 C7 103.6(5) 2_665 .
C4 C8 C9 131.6(5) 2_665 .
C7 C8 C9 124.8(5) . .
C4 C8 Y1 107.5(3) 2_665 .
C7 C8 Y1 79.2(3) . .
C9 C8 Y1 84.2(3) . .
N2 C9 C8 106.2(4) . .
N2 C9 C20 114.0(5) . .
C8 C9 C20 112.3(5) . .
N2 C9 H9 108.1 . .
C8 C9 H9 108.1 . .
C20 C9 H9 108.1 . .
N2 C10 C11 121.6(6) . .
N2 C10 C15 111.6(5) . .
C11 C10 C15 112.8(6) . .
N2 C10 H10 102.6 . .
C11 C10 H10 102.6 . .
C15 C10 H10 102.6 . .
C10 C11 C12 114.5(6) . .
C10 C11 H11A 108.6 . .
C12 C11 H11A 108.6 . .
C10 C11 H11B 108.6 . .
C12 C11 H11B 108.6 . .
H11A C11 H11B 107.6 . .
C13 C12 C11 112.7(6) . .
C13 C12 H12A 109.1 . .
C11 C12 H12A 109.1 . .
C13 C12 H12B 109.1 . .
C11 C12 H12B 109.1 . .
H12A C12 H12B 107.8 . .
C14 C13 C12 114.3(7) . .
C14 C13 H13A 108.7 . .
C12 C13 H13A 108.7 . .
C14 C13 H13B 108.7 . .
C12 C13 H13B 108.7 . .
H13A C13 H13B 107.6 . .
C13 C14 C15 113.4(6) . .
C13 C14 H14A 108.9 . .
C15 C14 H14A 108.9 . .
C13 C14 H14B 108.9 . .
C15 C14 H14B 108.9 . .
H14A C14 H14B 107.7 . .
C10 C15 C14 114.0(6) . .
C10 C15 H15A 108.8 . .
C14 C15 H15A 108.8 . .
C10 C15 H15B 108.8 . .
C14 C15 H15B 108.8 . .
H15A C15 H15B 107.7 . .
Si1 C16 Y1 127.3(3) . .
Si1 C16 H16A 105.5 . .
Y1 C16 H16A 105.5 . .
Si1 C16 H16B 105.5 . .
Y1 C16 H16B 105.5 . .
H16A C16 H16B 106.1 . .
Si1 C17 H17A 109.5 . .
Si1 C17 H17B 109.5 . .
H17A C17 H17B 109.5 . .
Si1 C17 H17C 109.5 . .
H17A C17 H17C 109.5 . .
H17B C17 H17C 109.5 . .
Si1 C18 H18A 109.5 . .
Si1 C18 H18B 109.5 . .
H18A C18 H18B 109.5 . .
Si1 C18 H18C 109.5 . .
H18A C18 H18C 109.5 . .
H18B C18 H18C 109.5 . .
Si1 C19 H19A 109.5 . .
Si1 C19 H19B 109.5 . .
H19A C19 H19B 109.5 . .
Si1 C19 H19C 109.5 . .
H19A C19 H19C 109.5 . .
H19B C19 H19C 109.5 . .
C9 C20 Si2 120.8(4) . .
C9 C20 H20A 107.1 . .
Si2 C20 H20A 107.1 . .
C9 C20 H20B 107.1 . .
Si2 C20 H20B 107.1 . .
H20A C20 H20B 106.8 . .
Si2 C21 H21A 109.5 . .
Si2 C21 H21B 109.5 . .
H21A C21 H21B 109.5 . .
Si2 C21 H21C 109.5 . .
H21A C21 H21C 109.5 . .
H21B C21 H21C 109.5 . .
Si2 C22 H22A 109.5 . .
Si2 C22 H22B 109.5 . .
H22A C22 H22B 109.5 . .
Si2 C22 H22C 109.5 . .
H22A C22 H22C 109.5 . .
H22B C22 H22C 109.5 . .
Si2 C23 H23A 109.5 . .
Si2 C23 H23B 109.5 . .
H23A C23 H23B 109.5 . .
Si2 C23 H23C 109.5 . .
H23A C23 H23C 109.5 . .
H23B C23 H23C 109.5 . .
O1 C24 C25 108.1(6) . .
O1 C24 H24A 110.1 . .
C25 C24 H24A 110.1 . .
O1 C24 H24B 110.1 . .
C25 C24 H24B 110.1 . .
H24A C24 H24B 108.4 . .
C26 C25 C24 107.9(6) . .
C26 C25 H25A 110.1 . .
C24 C25 H25A 110.1 . .
C26 C25 H25B 110.1 . .
C24 C25 H25B 110.1 . .
H25A C25 H25B 108.4 . .
C25 C26 C27 103.9(6) . .
C25 C26 H26A 111.0 . .
C27 C26 H26A 111.0 . .
C25 C26 H26B 111.0 . .
C27 C26 H26B 111.0 . .
H26A C26 H26B 109.0 . .
O1 C27 C26 104.5(6) . .
O1 C27 H27A 110.8 . .
C26 C27 H27A 110.8 . .
O1 C27 H27B 110.8 . .
C26 C27 H27B 110.8 . .
H27A C27 H27B 108.9 . .
C4 N1 C1 105.0(4) . .
C4 N1 Y1 123.3(3) . .
C1 N1 Y1 129.8(4) . .
C10 N2 C9 118.2(4) . .
C10 N2 Y1 134.0(4) . .
C9 N2 Y1 107.8(3) . .
C24 O1 C27 106.8(5) . .
C24 O1 Y1 125.7(4) . .
C27 O1 Y1 127.3(4) . .
C16 Si1 C18 115.4(4) . .
C16 Si1 C17 109.6(4) . .
C18 Si1 C17 107.1(5) . .
C16 Si1 C19 109.8(4) . .
C18 Si1 C19 106.9(5) . .
C17 Si1 C19 107.8(5) . .
C22 Si2 C21 109.9(5) . .
C22 Si2 C20 113.7(4) . .
C21 Si2 C20 108.7(4) . .
C22 Si2 C23 107.8(5) . .
C21 Si2 C23 105.7(5) . .
C20 Si2 C23 110.7(4) . .
N2 Y1 O1 91.52(15) . .
N2 Y1 N1 134.93(17) . .
O1 Y1 N1 87.35(15) . .
N2 Y1 C16 118.4(2) . .
O1 Y1 C16 105.82(19) . .
N1 Y1 C16 105.1(2) . .
N2 Y1 C8 57.33(17) . .
O1 Y1 C8 122.17(16) . .
N1 Y1 C8 85.77(16) . .
C16 Y1 C8 131.4(2) . .
N2 Y1 C7 72.84(16) . .
O1 Y1 C7 152.11(16) . .
N1 Y1 C7 87.88(15) . .
C16 Y1 C7 102.0(2) . .
C8 Y1 C7 29.99(16) . .

loop_
_geom_bond_atom_site_label_1
_geom_bond_atom_site_label_2
_geom_bond_distance
_geom_bond_site_symmetry_2
C1 N1 1.373(7) .
C1 C7 1.396(7) 2_665
C1 C2 1.398(8) .
C2 C3 1.361(8) .
C2 H2 0.9300 .
C3 C5 1.381(9) 2_665
C3 H3 0.9300 .
C4 N1 1.345(7) .
C4 C8 1.380(7) 2_665
C4 H4 0.9300 .
C5 C6 1.343(8) .
C5 C3 1.381(9) 2_665
C5 H5 0.9300 .
C6 C7 1.405(8) .
C6 H6 0.9300 .
C7 C1 1.396(7) 2_665
C7 C8 1.433(7) .
C7 Y1 2.816(5) .
C8 C4 1.379(7) 2_665
C8 C9 1.517(7) .
C8 Y1 2.709(5) .
C9 N2 1.468(7) .
C9 C20 1.528(8) .
C9 H9 0.9800 .
C10 N2 1.429(7) .
C10 C11 1.436(6) .
C10 C15 1.477(6) .
C10 H10 0.9800 .
C11 C12 1.500(7) .
C11 H11A 0.9700 .
C11 H11B 0.9700 .
C12 C13 1.469(7) .
C12 H12A 0.9700 .
C12 H12B 0.9700 .
C13 C14 1.429(7) .
C13 H13A 0.9700 .
C13 H13B 0.9700 .
C14 C15 1.488(7) .
C14 H14A 0.9700 .
C14 H14B 0.9700 .
C15 H15A 0.9700 .
C15 H15B 0.9700 .
C16 Si1 1.796(7) .
C16 Y1 2.371(6) .
C16 H16A 0.9700 .
C16 H16B 0.9700 .
C17 Si1 1.862(9) .
C17 H17A 0.9600 .
C17 H17B 0.9600 .
C17 H17C 0.9600 .
C18 Si1 1.847(8) .
C18 H18A 0.9600 .
C18 H18B 0.9600 .
C18 H18C 0.9600 .
C19 Si1 1.875(8) .
C19 H19A 0.9600 .
C19 H19B 0.9600 .
C19 H19C 0.9600 .
C20 Si2 1.866(7) .
C20 H20A 0.9700 .
C20 H20B 0.9700 .
C21 Si2 1.822(9) .
C21 H21A 0.9600 .
C21 H21B 0.9600 .
C21 H21C 0.9600 .
C22 Si2 1.797(9) .
C22 H22A 0.9600 .
C22 H22B 0.9600 .
C22 H22C 0.9600 .
C23 Si2 1.889(10) .
C23 H23A 0.9600 .
C23 H23B 0.9600 .
C23 H23C 0.9600 .
C24 O1 1.417(7) .
C24 C25 1.462(9) .
C24 H24A 0.9700 .
C24 H24B 0.9700 .
C25 C26 1.432(10) .
C25 H25A 0.9700 .
C25 H25B 0.9700 .
C26 C27 1.503(10) .
C26 H26A 0.9700 .
C26 H26B 0.9700 .
C27 O1 1.471(7) .
C27 H27A 0.9700 .
C27 H27B 0.9700 .
N1 Y1 2.354(4) .
N2 Y1 2.168(4) .
O1 Y1 2.339(4) .

loop_
_geom_torsion_atom_site_label_1
_geom_torsion_atom_site_label_2
_geom_torsion_atom_site_label_3
_geom_torsion_atom_site_label_4
_geom_torsion
_geom_torsion_site_symmetry_1
_geom_torsion_site_symmetry_4
N1 C1 C2 C3 175.9(6) . .
C7 C1 C2 C3 -3.5(8) 2_665 .
C1 C2 C3 C5 2.2(9) . 2_665
C3 C5 C6 C7 0.8(10) 2_665 .
C5 C6 C7 C1 0.5(8) . 2_665
C5 C6 C7 C8 178.7(6) . .
C5 C6 C7 Y1 -113.5(5) . .
C1 C7 C8 C4 1.7(6) 2_665 2_665
C6 C7 C8 C4 -176.7(6) . 2_665
Y1 C7 C8 C4 105.6(4) . 2_665
C1 C7 C8 C9 -178.9(5) 2_665 .
C6 C7 C8 C9 2.7(10) . .
Y1 C7 C8 C9 -75.0(5) . .
C1 C7 C8 Y1 -103.9(4) 2_665 .
C6 C7 C8 Y1 77.7(6) . .
C4 C8 C9 N2 -125.2(6) 2_665 .
C7 C8 C9 N2 55.6(7) . .
Y1 C8 C9 N2 -16.8(4) . .
C4 C8 C9 C20 0.0(8) 2_665 .
C7 C8 C9 C20 -179.2(5) . .
Y1 C8 C9 C20 108.3(4) . .
N2 C10 C11 C12 -175.6(8) . .
C15 C10 C11 C12 47.6(13) . .
C10 C11 C12 C13 -47.7(14) . .
C11 C12 C13 C14 48.0(14) . .
C12 C13 C14 C15 -48.8(14) . .
N2 C10 C15 C14 171.0(7) . .
C11 C10 C15 C14 -47.9(12) . .
C13 C14 C15 C10 48.6(13) . .
N2 C9 C20 Si2 -167.2(4) . .
C8 C9 C20 Si2 72.0(6) . .
O1 C24 C25 C26 9.1(10) . .
C24 C25 C26 C27 -24.0(9) . .
C25 C26 C27 O1 29.8(8) . .
C8 C4 N1 C1 0.0(6) 2_665 .
C8 C4 N1 Y1 165.8(4) 2_665 .
C7 C1 N1 C4 -1.2(6) 2_665 .
C2 C1 N1 C4 179.4(5) . .
C7 C1 N1 Y1 -165.7(3) 2_665 .
C2 C1 N1 Y1 14.9(8) . .
C11 C10 N2 C9 32.5(11) . .
C15 C10 N2 C9 169.8(6) . .
C11 C10 N2 Y1 -145.6(7) . .
C15 C10 N2 Y1 -8.4(10) . .
C8 C9 N2 C10 -156.4(6) . .
C20 C9 N2 C10 79.5(7) . .
C8 C9 N2 Y1 22.2(5) . .
C20 C9 N2 Y1 -102.0(5) . .
C25 C24 O1 C27 10.2(8) . .
C25 C24 O1 Y1 -165.4(5) . .
C26 C27 O1 C24 -24.7(8) . .
C26 C27 O1 Y1 150.8(5) . .
Y1 C16 Si1 C18 -178.0(5) . .
Y1 C16 Si1 C17 61.1(6) . .
Y1 C16 Si1 C19 -57.2(5) . .
C9 C20 Si2 C22 1.7(7) . .
C9 C20 Si2 C21 124.5(6) . .
C9 C20 Si2 C23 -119.8(6) . .
C10 N2 Y1 O1 -67.7(6) . .
C9 N2 Y1 O1 114.0(3) . .
C10 N2 Y1 N1 -155.5(6) . .
C9 N2 Y1 N1 26.2(4) . .
C10 N2 Y1 C16 41.2(7) . .
C9 N2 Y1 C16 -137.1(4) . .
C10 N2 Y1 C8 164.3(7) . .
C9 N2 Y1 C8 -14.0(3) . .
C10 N2 Y1 C7 135.8(7) . .
C9 N2 Y1 C7 -42.5(3) . .
C24 O1 Y1 N2 -0.8(5) . .
C27 O1 Y1 N2 -175.5(5) . .
C24 O1 Y1 N1 134.1(5) . .
C27 O1 Y1 N1 -40.6(5) . .
C24 O1 Y1 C16 -120.9(5) . .
C27 O1 Y1 C16 64.3(5) . .
C24 O1 Y1 C8 50.8(6) . .
C27 O1 Y1 C8 -123.9(5) . .
C24 O1 Y1 C7 53.7(6) . .
C27 O1 Y1 C7 -121.0(5) . .
C4 N1 Y1 N2 -126.0(4) . .
C1 N1 Y1 N2 36.0(5) . .
C4 N1 Y1 O1 144.5(4) . .
C1 N1 Y1 O1 -53.5(4) . .
C4 N1 Y1 C16 38.8(5) . .
C1 N1 Y1 C16 -159.2(4) . .
C4 N1 Y1 C8 -92.9(4) . .
C1 N1 Y1 C8 69.0(5) . .
C4 N1 Y1 C7 -63.0(4) . .
C1 N1 Y1 C7 99.0(5) . .
Si1 C16 Y1 N2 -116.2(4) . .
Si1 C16 Y1 O1 -15.5(5) . .
Si1 C16 Y1 N1 76.0(4) . .
Si1 C16 Y1 C8 173.8(3) . .
Si1 C16 Y1 C7 167.0(4) . .
C4 C8 Y1 N2 144.9(5) 2_665 .
C7 C8 Y1 N2 -114.2(3) . .
C9 C8 Y1 N2 12.9(3) . .
C4 C8 Y1 O1 76.3(4) 2_665 .
C7 C8 Y1 O1 177.3(3) . .
C9 C8 Y1 O1 -55.6(3) . .
C4 C8 Y1 N1 -7.9(4) 2_665 .
C7 C8 Y1 N1 93.1(3) . .
C9 C8 Y1 N1 -139.8(3) . .
C4 C8 Y1 C16 -114.3(4) 2_665 .
C7 C8 Y1 C16 -13.3(4) . .
C9 C8 Y1 C16 113.8(4) . .
C4 C8 Y1 C7 -100.9(5) 2_665 .
C9 C8 Y1 C7 127.1(5) . .
C1 C7 Y1 N2 155.3(4) 2_665 .
C6 C7 Y1 N2 -81.8(4) . .
C8 C7 Y1 N2 53.5(3) . .
C1 C7 Y1 O1 96.9(4) 2_665 .
C6 C7 Y1 O1 -140.2(4) . .
C8 C7 Y1 O1 -4.9(5) . .
C1 C7 Y1 N1 16.6(4) 2_665 .
C6 C7 Y1 N1 139.6(4) . .
C8 C7 Y1 N1 -85.2(3) . .
C1 C7 Y1 C16 -88.4(4) 2_665 .
C6 C7 Y1 C16 34.6(4) . .
C8 C7 Y1 C16 169.8(3) . .
C1 C7 Y1 C8 101.8(5) 2_665 .
C6 C7 Y1 C8 -135.2(5) . .

loop_
_platon_squeeze_void_nr
_platon_squeeze_void_average_x
_platon_squeeze_void_average_y
_platon_squeeze_void_average_z
_platon_squeeze_void_volume
_platon_squeeze_void_count_electrons
_platon_squeeze_void_content
1 -0.011 0.000 0.500 361 59 ' '
